data_7132881
loop_
_publ_author_name
'Lyu, Bang-Heng'
'Xie, Kai-Ping'
'Cui, Wen'
'Chen, Yan-Cong'
'Chen, Guan-Xi'
'Wu, Si-Guo'
'Tong, Ming-Liang'

_publ_section_title
;
 Cyanometallic charge engineering in spin crossover metal-organic
 frameworks.
;
_journal_issue 32
_journal_name_full 'Chemical communications (Cambridge, England)'
_journal_page_first 4318
_journal_page_last 4321
_journal_paper_doi 10.1039/d4cc00673a
_journal_volume 60
_journal_year 2024
_chemical_formula_moiety 'C52 H32 Co Fe N10, 1[NC4H12], 12[H2O], 6[C5H11NO], 1[C2H5OH]'
_chemical_formula_sum 'C88 H140 Co Fe N17 O19'
_chemical_formula_weight 1854.94
_space_group_crystal_system orthorhombic
_space_group_IT_number 47
_space_group_name_Hall '-P 2 2'
_space_group_name_H-M_alt 'P m m m'
_atom_sites_solution_hydrogens geom
_atom_sites_solution_primary dual
_audit_creation_date 2023-11-22
_audit_creation_method
;
Olex2 1.5
(compiled 2022.04.07 svn.rca3783a0 for OlexSys, GUI svn.r6498)
;
_audit_update_record
;
2024-01-12 deposited with the CCDC.	2024-03-20 downloaded from the CCDC.
;
_cell_angle_alpha 90
_cell_angle_beta 90
_cell_angle_gamma 90
_cell_formula_units_Z 1
_cell_length_a 10.2180(8)
_cell_length_b 14.6762(12)
_cell_length_c 17.0726(12)
_cell_measurement_reflns_used 1697
_cell_measurement_temperature 293.00
_cell_measurement_theta_max 41.97
_cell_measurement_theta_min 4.39
_cell_volume 2560.2(3)
_computing_cell_refinement 'SAINT V8.38A (Bruker, 2018)'
_computing_data_reduction 'SAINT V8.38A (Bruker, 2018)'
_computing_molecular_graphics 'Olex2 1.5 (Dolomanov et al., 2009)'
_computing_publication_material 'Olex2 1.5 (Dolomanov et al., 2009)'
_computing_structure_refinement 'SHELXL 2018/3 (Sheldrick, 2015)'
_computing_structure_solution 'SHELXT  (Sheldrick, 2015)'
_diffrn_ambient_temperature 293.00
_diffrn_measured_fraction_theta_full 0.997
_diffrn_measured_fraction_theta_max 0.997
_diffrn_measurement_device_type 'Bruker APEX-II CCD'
_diffrn_measurement_method '\f and \w scans'
_diffrn_radiation_type GaK\a
_diffrn_radiation_wavelength 1.34138
_diffrn_reflns_av_R_equivalents 0.0618
_diffrn_reflns_av_unetI/netI 0.0412
_diffrn_reflns_Laue_measured_fraction_full 0.997
_diffrn_reflns_Laue_measured_fraction_max 0.997
_diffrn_reflns_limit_h_max 13
_diffrn_reflns_limit_h_min -12
_diffrn_reflns_limit_k_max 18
_diffrn_reflns_limit_k_min -18
_diffrn_reflns_limit_l_max 21
_diffrn_reflns_limit_l_min -21
_diffrn_reflns_number 27214
_diffrn_reflns_point_group_measured_fraction_full 0.997
_diffrn_reflns_point_group_measured_fraction_max 0.997
_diffrn_reflns_theta_full 53.594
_diffrn_reflns_theta_max 59.434
_diffrn_reflns_theta_min 3.455
_exptl_absorpt_coefficient_mu 2.017
_exptl_absorpt_correction_T_max 0.7516
_exptl_absorpt_correction_T_min 0.5208
_exptl_absorpt_correction_type multi-scan
_exptl_absorpt_process_details
;
SADABS-2016/2 (Bruker,2016/2) was used for absorption correction.
wR2(int) was 0.1801 before and 0.0770 after correction.
The Ratio of minimum to maximum transmission is 0.6929.
The \l/2 correction factor is Not present.
;
_exptl_crystal_colour yellow
_exptl_crystal_colour_primary yellow
_exptl_crystal_density_diffrn 1.203
_exptl_crystal_description BLOCK
_exptl_crystal_F_000 992
_exptl_crystal_size_max 0.14
_exptl_crystal_size_mid 0.1
_exptl_crystal_size_min 0.08
_refine_diff_density_max 0.415
_refine_diff_density_min -0.412
_refine_diff_density_rms 0.046
_refine_ls_extinction_method none
_refine_ls_goodness_of_fit_ref 1.130
_refine_ls_hydrogen_treatment constr
_refine_ls_matrix_type full
_refine_ls_number_parameters 109
_refine_ls_number_reflns 3205
_refine_ls_number_restraints 342
_refine_ls_restrained_S_all 1.327
_refine_ls_R_factor_all 0.0769
_refine_ls_R_factor_gt 0.0641
_refine_ls_shift/su_max 0.000
_refine_ls_shift/su_mean 0.000
_refine_ls_structure_factor_coef Fsqd
_refine_ls_weighting_details 'w=1/[\s^2^(Fo^2^)+(0.1186P)^2^+0.5556P] where P=(Fo^2^+2Fc^2^)/3'
_refine_ls_weighting_scheme calc
_refine_ls_wR_factor_gt 0.2034
_refine_ls_wR_factor_ref 0.2159
_reflns_Friedel_coverage 0.000
_reflns_number_gt 2298
_reflns_number_total 3205
_reflns_threshold_expression 'I > 2\s(I)'
_cod_data_source_file d4cc00673a2.cif
_cod_data_source_block b23092406a0770_0m
_cod_depositor_comments 'Adding full bibliography for 7132879--7132883.cif.'
_cod_database_code 7132881
_shelx_shelxl_version_number 2018/3
_shelx_space_group_comment
;
The symmetry employed for this shelxl refinement is uniquely defined
by the following loop, which should always be used as a source of
symmetry information in preference to the above space-group names.
They are only intended as comments.
;
_shelx_estimated_absorpt_t_max 0.855
_shelx_estimated_absorpt_t_min 0.765
_olex2_refinement_description
;
1. Fixed Uiso
 At 1.2 times of:
  All C(H) groups
2. Uiso/Uaniso restraints and constraints
N2 \\sim C3 \\sim C4 \\sim C5 \\sim C6 \\sim C7 \\sim C9 \\sim C8 \\sim C10
\\sim C11 \\sim C12: within 9A with sigma of 0.01 and sigma for terminal atoms
of 0.02 within 9A
Uanis(C2) \\sim Ueq: with sigma of 0.005 and sigma for terminal atoms of 0.01
Uanis(N3) \\sim Ueq: with sigma of 0.002 and sigma for terminal atoms of 0.004
3. Others
 Fixed Sof: C7(0.5) H7(0.5) C8(0.5) H8(0.5) C10(0.5) H10(0.5) C9(0.5) H9(0.5)
4.a Aromatic/amide H refined with riding coordinates:
 C3(H3), C4(H4), C7(H7), C8(H8), C10(H10), C9(H9)
;
_smtbx_masks_void_probe_radius 1.2
_smtbx_masks_void_truncation_radius 1.2
_olex2_submission_special_instructions 'No special instructions were received'

loop_
_space_group_symop_operation_xyz
'x, y, z'
'-x, -y, z'
'-x, y, -z'
'x, -y, -z'
'-x, -y, -z'
'x, y, -z'
'x, -y, z'
'-x, y, z'

loop_
_atom_site_label
_atom_site_type_symbol
_atom_site_fract_x
_atom_site_fract_y
_atom_site_fract_z
_atom_site_U_iso_or_equiv
_atom_site_adp_type
_atom_site_occupancy
_atom_site_site_symmetry_order
_atom_site_calc_flag
_atom_site_refinement_flags_posn
_atom_site_refinement_flags_adp
_atom_site_refinement_flags_occupancy
_atom_site_disorder_assembly
_atom_site_disorder_group
Fe1 Fe 1.000000 0.500000 0.500000 0.0443(3) Uani 1 8 d S T P . .
Co1 Co 0.500000 0.500000 0.500000 0.0555(3) Uani 1 8 d S T P . .
N2 N 1.000000 0.3939(2) 0.40564(16) 0.0638(7) Uani 1 2 d S TU P . .
N1 N 0.7955(4) 0.500000 0.500000 0.0582(9) Uani 1 4 d S T P . .
C1 C 0.6843(5) 0.500000 0.500000 0.0549(10) Uani 1 4 d S T P . .
C5 C 1.000000 0.2721(3) 0.2766(2) 0.0790(9) Uani 1 2 d S TU P A .
C6 C 1.000000 0.2127(3) 0.2077(2) 0.0809(10) Uani 1 2 d S TU P . .
C12 C 1.000000 0.0461(4) 0.000000 0.0801(12) Uani 1 4 d S TU P . .
C3 C 0.8931(3) 0.3617(2) 0.37439(18) 0.0993(9) Uani 1 1 d . U . . .
H3 H 0.813920 0.380305 0.396035 0.119 Uiso 1 1 calc R U . . .
C11 C 1.000000 0.1017(3) 0.0732(2) 0.0793(9) Uani 1 2 d S TU P . .
C4 C 0.8879(3) 0.3019(3) 0.3113(2) 0.1071(10) Uani 1 1 d . U . . .
H4 H 0.807307 0.282088 0.292662 0.129 Uiso 1 1 calc R U . A .
C7 C 0.9030(7) 0.2172(5) 0.1526(4) 0.0964(14) Uani 0.5 1 d . U P A -1
H7 H 0.833161 0.256772 0.160634 0.116 Uiso 0.5 1 calc R U P A -1
C8 C 0.9054(7) 0.1652(5) 0.0857(4) 0.0951(13) Uani 0.5 1 d . U P A -1
H8 H 0.840791 0.173578 0.048018 0.114 Uiso 0.5 1 calc R U P A -1
C10 C 1.0991(7) 0.0963(4) 0.1267(3) 0.0887(13) Uani 0.5 1 d . U P A -1
H10 H 1.167218 0.055480 0.117995 0.106 Uiso 0.5 1 calc R U P A -1
C9 C 1.1013(7) 0.1502(4) 0.1940(3) 0.0910(13) Uani 0.5 1 d . U P A -1
H9 H 1.169680 0.144708 0.229636 0.109 Uiso 0.5 1 calc R U P A -1
C2 C 0.500000 0.5892(4) 0.5768(3) 0.1026(15) Uani 1 2 d S TU P . .
N3 N 0.500000 0.6451(4) 0.6274(4) 0.165(2) Uani 1 2 d S TU P . .

loop_
_atom_site_aniso_label
_atom_site_aniso_U_11
_atom_site_aniso_U_22
_atom_site_aniso_U_33
_atom_site_aniso_U_23
_atom_site_aniso_U_13
_atom_site_aniso_U_12
Fe1 0.0412(5) 0.0530(5) 0.0388(4) 0.000 0.000 0.000
Co1 0.0418(5) 0.0706(6) 0.0540(5) 0.000 0.000 0.000
N2 0.0781(17) 0.0689(15) 0.0445(12) -0.0134(12) 0.000 0.000
N1 0.0373(17) 0.078(3) 0.059(2) 0.000 0.000 0.000
C1 0.056(3) 0.061(2) 0.047(2) 0.000 0.000 0.000
C5 0.105(2) 0.0766(19) 0.0557(16) -0.0199(15) 0.000 0.000
C6 0.113(2) 0.0757(19) 0.0539(16) -0.0164(15) 0.000 0.000
C12 0.121(3) 0.071(2) 0.0482(19) 0.000 0.000 0.000
C3 0.092(2) 0.119(2) 0.0873(17) -0.0514(16) -0.0012(15) 0.0018(16)
C11 0.124(2) 0.0664(18) 0.0478(15) -0.0078(14) 0.000 0.000
C4 0.103(2) 0.123(2) 0.0957(18) -0.0509(17) -0.0075(16) -0.0055(18)
C7 0.121(3) 0.093(3) 0.075(2) -0.026(2) -0.011(2) 0.016(2)
C8 0.125(3) 0.094(3) 0.066(2) -0.021(2) -0.019(2) 0.012(2)
C10 0.117(3) 0.085(2) 0.064(2) -0.024(2) -0.005(2) 0.016(2)
C9 0.117(3) 0.091(3) 0.064(2) -0.022(2) -0.012(2) 0.012(2)
C2 0.077(3) 0.113(3) 0.117(3) -0.034(3) 0.000 0.000
N3 0.155(4) 0.170(4) 0.171(4) -0.066(3) 0.000 0.000

loop_
_atom_type_symbol
_atom_type_description
_atom_type_scat_dispersion_real
_atom_type_scat_dispersion_imag
_atom_type_scat_source
C C 0.0137 0.0067 'International Tables Vol C Tables 4.2.6.8 and 6.1.1.4'
H H 0.0000 0.0000 'International Tables Vol C Tables 4.2.6.8 and 6.1.1.4'
Co Co -0.6628 2.9049 'International Tables Vol C Tables 4.2.6.8 and 6.1.1.4'
Fe Fe -0.2784 2.5795 'International Tables Vol C Tables 4.2.6.8 and 6.1.1.4'
N N 0.0241 0.0134 'International Tables Vol C Tables 4.2.6.8 and 6.1.1.4'
O O 0.0389 0.0241 'International Tables Vol C Tables 4.2.6.8 and 6.1.1.4'

loop_
_geom_angle_atom_site_label_1
_geom_angle_atom_site_label_2
_geom_angle_atom_site_label_3
_geom_angle
_geom_angle_site_symmetry_1
_geom_angle_site_symmetry_3
_geom_angle_publ_flag
N2 Fe1 N2 180.0 . 5_766 ?
N2 Fe1 N2 91.96(15) 5_766 2_765 ?
N2 Fe1 N2 88.04(15) . 2_765 ?
N2 Fe1 N2 88.04(15) 5_766 6_556 ?
N2 Fe1 N2 91.96(15) . 6_556 ?
N2 Fe1 N2 180.0 2_765 6_556 ?
N1 Fe1 N2 90.0 5_766 5_766 ?
N1 Fe1 N2 90.0 5_766 . ?
N1 Fe1 N2 90.000(1) . 6_556 ?
N1 Fe1 N2 90.0 5_766 6_556 ?
N1 Fe1 N2 90.000(1) . . ?
N1 Fe1 N2 90.0 . 2_765 ?
N1 Fe1 N2 90.000(1) 5_766 2_765 ?
N1 Fe1 N2 90.0 . 5_766 ?
N1 Fe1 N1 180.0 . 5_766 ?
C1 Co1 C1 180.0 5_666 . ?
C2 Co1 C1 90.000(1) . . ?
C2 Co1 C1 90.000(1) 2_665 . ?
C2 Co1 C1 90.000(1) 5_666 5_666 ?
C2 Co1 C1 90.000(1) 6_556 5_666 ?
C2 Co1 C1 90.000(1) 6_556 . ?
C2 Co1 C1 90.000(1) 5_666 . ?
C2 Co1 C1 90.000(1) 2_665 5_666 ?
C2 Co1 C1 90.000(1) . 5_666 ?
C2 Co1 C2 89.9(4) 5_666 6_556 ?
C2 Co1 C2 90.1(4) . 6_556 ?
C2 Co1 C2 89.9(4) . 2_665 ?
C2 Co1 C2 180.0 . 5_666 ?
C2 Co1 C2 180.0 6_556 2_665 ?
C2 Co1 C2 90.1(4) 5_666 2_665 ?
C3 N2 Fe1 123.07(17) . . ?
C3 N2 Fe1 123.07(17) 8_755 . ?
C3 N2 C3 113.8(3) . 8_755 ?
C1 N1 Fe1 180.0 . . ?
N1 C1 Co1 180.0 . . ?
C4 C5 C6 122.73(18) 8_755 . ?
C4 C5 C6 122.74(18) . . ?
C4 C5 C4 114.5(4) . 8_755 ?
C7 C6 C5 121.6(3) . . ?
C7 C6 C9 116.9(4) . . ?
C9 C6 C5 121.5(3) . . ?
C12 C12 C11 123.2(2) 5_755 6 ?
C12 C12 C11 123.2(2) 5_755 . ?
C11 C12 C11 113.6(4) . 6 ?
N2 C3 H3 117.4 . . ?
N2 C3 C4 125.2(3) . . ?
C4 C3 H3 117.4 . . ?
C8 C11 C12 120.4(3) . . ?
C8 C11 C10 117.5(4) . . ?
C10 C11 C12 121.9(3) . . ?
C5 C4 C3 120.5(3) . . ?
C5 C4 H4 119.7 . . ?
C3 C4 H4 119.7 . . ?
C6 C7 H7 119.0 . . ?
C6 C7 C8 122.1(6) . . ?
C8 C7 H7 119.0 . . ?
C11 C8 C7 121.6(6) . . ?
C11 C8 H8 119.2 . . ?
C7 C8 H8 119.2 . . ?
C11 C10 H10 119.0 . . ?
C11 C10 C9 122.0(6) . . ?
C9 C10 H10 119.0 . . ?
C6 C9 H9 120.1 . . ?
C10 C9 C6 119.8(5) . . ?
C10 C9 H9 120.1 . . ?
N3 C2 Co1 178.6(6) . . ?

loop_
_geom_bond_atom_site_label_1
_geom_bond_atom_site_label_2
_geom_bond_distance
_geom_bond_site_symmetry_2
_geom_bond_publ_flag
Fe1 N2 2.240(3) . ?
Fe1 N2 2.240(3) 5_766 ?
Fe1 N2 2.240(3) 6_556 ?
Fe1 N2 2.240(3) 2_765 ?
Fe1 N1 2.090(4) . ?
Fe1 N1 2.090(4) 5_766 ?
Co1 C1 1.884(5) . ?
Co1 C1 1.884(5) 5_666 ?
Co1 C2 1.854(5) 5_666 ?
Co1 C2 1.854(5) 6_556 ?
Co1 C2 1.854(5) . ?
Co1 C2 1.854(5) 2_665 ?
N2 C3 1.304(3) . ?
N2 C3 1.304(3) 8_755 ?
N1 C1 1.136(7) . ?
C5 C6 1.465(5) . ?
C5 C4 1.361(4) 8_755 ?
C5 C4 1.361(4) . ?
C6 C7 1.369(7) . ?
C6 C9 1.403(7) . ?
C12 C12 1.352(11) 5_755 ?
C12 C11 1.493(4) . ?
C12 C11 1.493(4) 6 ?
C3 H3 0.9300 . ?
C3 C4 1.391(4) . ?
C11 C8 1.359(7) . ?
C11 C10 1.367(6) . ?
C4 H4 0.9300 . ?
C7 H7 0.9300 . ?
C7 C8 1.374(8) . ?
C8 H8 0.9300 . ?
C10 H10 0.9300 . ?
C10 C9 1.395(7) . ?
C9 H9 0.9300 . ?
C2 N3 1.190(7) . ?

loop_
_geom_torsion_atom_site_label_1
_geom_torsion_atom_site_label_2
_geom_torsion_atom_site_label_3
_geom_torsion_atom_site_label_4
_geom_torsion
_geom_torsion_site_symmetry_1
_geom_torsion_site_symmetry_2
_geom_torsion_site_symmetry_3
_geom_torsion_site_symmetry_4
_geom_torsion_publ_flag
Fe1 N2 C3 C4 174.2(3) . . . . ?
N2 C3 C4 C5 -0.2(7) . . . . ?
C5 C6 C7 C8 176.6(6) . . . . ?
C5 C6 C9 C10 -178.5(5) . . . . ?
C6 C5 C4 C3 -176.9(4) . . . . ?
C6 C7 C8 C11 4.6(11) . . . . ?
C12 C12 C11 C8 -124.4(4) 5_755 . . . ?
C12 C12 C11 C10 60.8(4) 5_755 . . . ?
C12 C11 C8 C7 179.9(6) . . . . ?
C12 C11 C10 C9 178.1(5) . . . . ?
C3 N2 C3 C4 -2.8(7) 8_755 . . . ?
C11 C12 C11 C8 55.6(4) 6 . . . ?
C11 C12 C11 C10 -119.2(4) 6 . . . ?
C11 C10 C9 C6 -0.5(10) . . . . ?
C4 C5 C6 C7 31.8(7) . . . . ?
C4 C5 C6 C7 -148.3(5) 8_755 . . . ?
C4 C5 C6 C9 30.0(7) 8_755 . . . ?
C4 C5 C6 C9 -150.0(5) . . . . ?
C4 C5 C4 C3 3.2(7) 8_755 . . . ?
C7 C6 C9 C10 -0.2(9) . . . . ?
C8 C11 C10 C9 3.2(9) . . . . ?
C10 C11 C8 C7 -5.1(10) . . . . ?
C9 C6 C7 C8 -1.7(10) . . . . ?

loop_
_smtbx_masks_void_nr
_smtbx_masks_void_average_x
_smtbx_masks_void_average_y
_smtbx_masks_void_average_z
_smtbx_masks_void_volume
_smtbx_masks_void_count_electrons
_smtbx_masks_void_content
1 -0.265 -0.234 -0.327 1658.5 435.8 '1 NC4H12,12 H2O,6 C5H11NO,1 C2H5OH'
